data_4516332
loop_
_publ_author_name
'Duggirala, Naga Kiran'
'Wood, Geoffrey P. F.'
'Fischer, Addison'
'Wojtas, \/Lukasz'
'Perry, Miranda L.'
'Zaworotko, Michael J.'

_publ_section_title
;
 Hydrogen Bond Hierarchy: Persistent
 Phenol&#x00B7;&#x00B7;&#x00B7;Chloride Hydrogen Bonds in the Presence of
 Carboxylic Acid Moieties
;
_journal_issue 9
_journal_name_full 'Crystal Growth &amp; Design'
_journal_page_first 4341
_journal_paper_doi 10.1021/acs.cgd.5b00628
_journal_volume 15
_journal_year 2015
_chemical_formula_moiety '2(C7 H6 O5), C4 H12 N, Cl, H2 O'
_chemical_formula_sum 'C18 H26 Cl N O11'
_chemical_formula_weight 467.85
_space_group_IT_number 2
_space_group_name_Hall '-P 1'
_space_group_name_H-M_alt 'P -1'
_symmetry_cell_setting triclinic
_symmetry_space_group_name_H-M 'P -1'
_atom_sites_solution_hydrogens geom
_atom_sites_solution_primary direct
_atom_sites_solution_secondary difmap
_audit_creation_method SHELXL-97
_cell_angle_alpha 77.9300(10)
_cell_angle_beta 75.3390(10)
_cell_angle_gamma 87.3190(10)
_cell_formula_units_Z 2
_cell_length_a 7.1511(2)
_cell_length_b 12.2664(2)
_cell_length_c 12.8326(2)
_cell_measurement_temperature 100(2)
_cell_volume 1064.91(4)
_computing_cell_refinement 'APEX2 (Bruker, 2010); SAINT (Bruker, 2009)'
_computing_data_collection 'APEX2 (Bruker, 2010)'
_computing_data_reduction 'SAINT (Bruker, 2009);XPREP(Sheldrick,2008)'
_computing_publication_material 'OLEX2 (Dolomanov,2009)'
_computing_structure_refinement 'SHELXTL (Sheldrick, 2008), OLEX2 (2009)'
_computing_structure_solution 'SHELXS-97 (Sheldrick, 2008)'
_diffrn_ambient_temperature 100(2)
_diffrn_measured_fraction_theta_full 0.951
_diffrn_measured_fraction_theta_max 0.931
_diffrn_measurement_device_type 'Bruker D8 Venture PHOTON 100 CMOS'
_diffrn_measurement_method 'omega scans'
_diffrn_radiation_monochromator mirrors
_diffrn_radiation_source 'INCOATEC Imus micro-focus source'
_diffrn_radiation_type CuK\a
_diffrn_radiation_wavelength 1.54178
_diffrn_reflns_av_R_equivalents 0.0291
_diffrn_reflns_av_sigmaI/netI 0.0287
_diffrn_reflns_limit_h_max 8
_diffrn_reflns_limit_h_min -7
_diffrn_reflns_limit_k_max 14
_diffrn_reflns_limit_k_min -14
_diffrn_reflns_limit_l_max 15
_diffrn_reflns_limit_l_min -15
_diffrn_reflns_number 9606
_diffrn_reflns_theta_full 66.60
_diffrn_reflns_theta_max 68.21
_diffrn_reflns_theta_min 3.64
_exptl_absorpt_coefficient_mu 2.140
_exptl_absorpt_correction_T_max 0.9585
_exptl_absorpt_correction_T_min 0.6742
_exptl_absorpt_correction_type multi-scan
_exptl_absorpt_process_details 'SADABS; (Sheldrick, 2003)'
_exptl_crystal_colour colorless
_exptl_crystal_density_diffrn 1.459
_exptl_crystal_density_method 'not measured'
_exptl_crystal_description needle
_exptl_crystal_F_000 492
_exptl_crystal_size_max 0.20
_exptl_crystal_size_mid 0.04
_exptl_crystal_size_min 0.02
_refine_diff_density_max 0.504
_refine_diff_density_min -0.400
_refine_diff_density_rms 0.049
_refine_ls_extinction_coef 0.0043(5)
_refine_ls_extinction_expression Fc^*^=kFc[1+0.001xFc^2^\l^3^/sin(2\q)]^-1/4^
_refine_ls_extinction_method SHELXL
_refine_ls_goodness_of_fit_ref 1.025
_refine_ls_hydrogen_treatment mixed
_refine_ls_matrix_type full
_refine_ls_number_parameters 318
_refine_ls_number_reflns 3636
_refine_ls_number_restraints 6
_refine_ls_restrained_S_all 1.026
_refine_ls_R_factor_all 0.0408
_refine_ls_R_factor_gt 0.0361
_refine_ls_shift/su_max 0.001
_refine_ls_shift/su_mean 0.000
_refine_ls_structure_factor_coef Fsqd
_refine_ls_weighting_details 'calc w=1/[\s^2^(Fo^2^)+(0.0598P)^2^+0.4403P] where P=(Fo^2^+2Fc^2^)/3'
_refine_ls_weighting_scheme calc
_refine_ls_wR_factor_gt 0.0991
_refine_ls_wR_factor_ref 0.1032
_reflns_number_gt 3244
_reflns_number_total 3636
_reflns_threshold_expression >2sigma(I)
_cod_data_source_file cg5b00628_si_018.cif
_cod_data_source_block shelxl
_cod_original_sg_symbol_H-M P-1
_cod_database_code 4516332

loop_
_symmetry_equiv_pos_as_xyz
'x, y, z'
'-x, -y, -z'

loop_
_atom_site_label
_atom_site_type_symbol
_atom_site_fract_x
_atom_site_fract_y
_atom_site_fract_z
_atom_site_U_iso_or_equiv
_atom_site_adp_type
_atom_site_occupancy
_atom_site_symmetry_multiplicity
_atom_site_calc_flag
_atom_site_refinement_flags
_atom_site_disorder_assembly
_atom_site_disorder_group
Cl1 Cl 0.35257(7) 0.01781(4) 0.79942(4) 0.03326(16) Uani 1 1 d . . .
O1 O -0.6439(2) -0.91073(10) 1.37368(11) 0.0295(3) Uani 1 1 d . . .
O2 O -0.18300(19) -0.33434(10) 0.94774(10) 0.0317(3) Uani 1 1 d . . .
H2 H -0.2467 -0.3623 1.0089 0.047 Uiso 0.36(3) 1 d PR A 2
O3 O 0.25880(19) -0.36431(10) 0.49228(10) 0.0288(3) Uani 1 1 d D . .
O4 O -0.3195(2) -0.59864(11) 1.06540(10) 0.0356(3) Uani 1 1 d . . .
H4 H -0.2679 -0.5618 0.9998 0.053 Uiso 0.36(3) 1 d PR A 2
O5 O -0.81565(18) -0.80750(10) 1.54215(10) 0.0282(3) Uani 1 1 d D . .
O6 O 0.3025(2) -0.13936(11) 0.46331(10) 0.0310(3) Uani 1 1 d . . .
O7 O -0.78477(19) -0.59075(11) 1.52486(10) 0.0315(3) Uani 1 1 d . . .
O8 O 0.1555(2) -0.03044(9) 0.63106(10) 0.0293(3) Uani 1 1 d D . .
O9 O -0.1181(2) -0.48880(10) 0.87990(10) 0.0348(3) Uani 1 1 d . . .
H9 H -0.1839 -0.5228 0.9449 0.052 Uiso 0.64(3) 1 d PR A 1
O10 O -0.3832(2) -0.44726(10) 1.13748(11) 0.0367(3) Uani 1 1 d . . .
H10 H -0.3123 -0.4127 1.0766 0.055 Uiso 0.64(3) 1 d PR A 1
O11 O 0.4360(2) -0.71480(12) 0.67262(11) 0.0355(3) Uani 1 1 d D B 1
C12 C 0.0022(2) -0.31867(13) 0.76382(13) 0.0214(4) Uani 1 1 d . C 1
C13 C -0.5097(2) -0.61902(13) 1.24802(13) 0.0205(3) Uani 1 1 d . D 1
C14 C -0.3977(2) -0.55248(13) 1.14381(14) 0.0227(4) Uani 1 1 d . D 1
C15 C -0.7140(2) -0.74787(13) 1.44467(13) 0.0213(4) Uani 1 1 d . D 1
C16 C -0.6247(2) -0.79742(13) 1.35628(13) 0.0210(3) Uani 1 1 d . D 1
C17 C 0.2031(2) -0.19608(13) 0.56259(13) 0.0213(3) Uani 1 1 d . C 1
C18 C -0.5240(2) -0.73353(14) 1.25839(13) 0.0216(3) Uani 1 1 d . D 1
H18 H -0.4645 -0.7676 1.1983 0.026 Uiso 1 1 calc R D 1
C19 C 0.1260(2) -0.14404(13) 0.65047(14) 0.0216(4) Uani 1 1 d . C 1
C20 C 0.1819(2) -0.31127(13) 0.57699(13) 0.0212(3) Uani 1 1 d . C 1
C21 C 0.0248(2) -0.20395(14) 0.75007(13) 0.0220(4) Uani 1 1 d . C 1
H21 H -0.0294 -0.1674 0.8091 0.026 Uiso 1 1 calc R C 1
C22 C 0.0821(2) -0.37198(13) 0.67691(14) 0.0217(4) Uani 1 1 d . C 1
H22 H 0.0677 -0.4503 0.6867 0.026 Uiso 1 1 calc R C 1
C23 C -0.5962(2) -0.56823(13) 1.33580(14) 0.0221(4) Uani 1 1 d . D 1
H23 H -0.5853 -0.4899 1.3284 0.026 Uiso 1 1 calc R D 1
C24 C -0.6978(2) -0.63286(13) 1.43357(14) 0.0219(4) Uani 1 1 d . D 1
C25 C -0.1062(2) -0.38226(14) 0.87034(14) 0.0226(4) Uani 1 1 d . C 1
N1 N 0.1949(2) -0.17809(14) 1.12619(13) 0.0337(4) Uani 1 1 d . E 1
C1 C 0.0578(4) -0.2035(2) 1.0649(2) 0.0566(7) Uani 1 1 d . E 1
H1A H -0.0730 -0.1819 1.0999 0.085 Uiso 1 1 calc R E 1
H1B H 0.0601 -0.2835 1.0655 0.085 Uiso 1 1 calc R E 1
H1C H 0.0957 -0.1617 0.9887 0.085 Uiso 1 1 calc R E 1
C4 C 0.1381(6) -0.2384(5) 1.2394(3) 0.126(2) Uani 1 1 d . E 1
H4A H 0.1595 -0.3183 1.2420 0.189 Uiso 1 1 calc R E 1
H4B H 0.0008 -0.2254 1.2703 0.189 Uiso 1 1 calc R E 1
H4C H 0.2155 -0.2122 1.2825 0.189 Uiso 1 1 calc R E 1
C2 C 0.3956(3) -0.2066(2) 1.0716(2) 0.0549(6) Uani 1 1 d . E 1
H2A H 0.4319 -0.1626 0.9963 0.082 Uiso 1 1 calc R E 1
H2B H 0.4022 -0.2861 1.0696 0.082 Uiso 1 1 calc R E 1
H2C H 0.4849 -0.1898 1.1129 0.082 Uiso 1 1 calc R E 1
C3 C 0.1917(4) -0.0553(2) 1.1196(3) 0.0830(11) Uani 1 1 d . E 1
H3A H 0.0588 -0.0317 1.1477 0.124 Uiso 1 1 calc R E 1
H3B H 0.2402 -0.0169 1.0428 0.124 Uiso 1 1 calc R E 1
H3C H 0.2739 -0.0364 1.1640 0.124 Uiso 1 1 calc R E 1
H1 H -0.574(4) -0.939(2) 1.324(2) 0.052(7) Uiso 1 1 d . F 1
H11A H 0.344(3) -0.686(2) 0.646(2) 0.063(9) Uiso 1 1 d D G 1
H11B H 0.419(4) -0.7849(14) 0.685(2) 0.052(7) Uiso 1 1 d D H 1
H7 H -0.776(3) -0.524(2) 1.5112(19) 0.041(6) Uiso 1 1 d . I 1
H3 H 0.345(3) -0.3265(18) 0.4416(17) 0.043(6) Uiso 1 1 d D J 1
H8 H 0.200(3) -0.012(2) 0.6800(18) 0.050(7) Uiso 1 1 d D K 1
H5 H -0.810(3) -0.8730(14) 1.5347(19) 0.042(6) Uiso 1 1 d D L 1
H6 H 0.299(3) -0.073(2) 0.4672(19) 0.042(7) Uiso 1 1 d . M 1

loop_
_atom_site_aniso_label
_atom_site_aniso_U_11
_atom_site_aniso_U_22
_atom_site_aniso_U_33
_atom_site_aniso_U_23
_atom_site_aniso_U_13
_atom_site_aniso_U_12
Cl1 0.0400(3) 0.0308(3) 0.0289(2) -0.01051(18) -0.00434(18) -0.00235(18)
O1 0.0436(8) 0.0134(6) 0.0245(7) -0.0023(5) 0.0034(6) -0.0037(5)
O2 0.0408(7) 0.0259(7) 0.0215(6) -0.0031(5) 0.0045(5) -0.0072(5)
O3 0.0408(7) 0.0188(6) 0.0208(6) -0.0042(5) 0.0048(5) -0.0076(5)
O4 0.0530(8) 0.0241(7) 0.0211(7) -0.0035(5) 0.0067(6) -0.0078(6)
O5 0.0405(7) 0.0152(6) 0.0215(6) -0.0003(5) 0.0040(5) -0.0046(5)
O6 0.0492(8) 0.0151(6) 0.0207(6) -0.0002(5) 0.0045(5) -0.0078(5)
O7 0.0475(8) 0.0157(6) 0.0226(7) -0.0033(5) 0.0067(5) -0.0024(5)
O8 0.0494(8) 0.0135(6) 0.0229(6) -0.0013(5) -0.0063(6) -0.0062(5)
O9 0.0521(8) 0.0185(6) 0.0240(7) 0.0015(5) 0.0047(6) -0.0076(5)
O10 0.0506(8) 0.0170(6) 0.0305(7) -0.0003(5) 0.0093(6) -0.0069(5)
O11 0.0428(8) 0.0288(8) 0.0331(7) -0.0065(6) -0.0048(6) -0.0056(6)
C12 0.0216(8) 0.0204(8) 0.0208(8) -0.0009(7) -0.0053(7) -0.0018(6)
C13 0.0211(8) 0.0181(8) 0.0210(8) -0.0006(6) -0.0056(6) -0.0020(6)
C14 0.0260(9) 0.0190(8) 0.0214(9) -0.0015(7) -0.0047(7) -0.0022(6)
C15 0.0225(8) 0.0185(8) 0.0196(8) 0.0005(6) -0.0025(6) -0.0029(6)
C16 0.0242(8) 0.0147(8) 0.0229(8) -0.0014(6) -0.0052(7) -0.0019(6)
C17 0.0249(8) 0.0181(8) 0.0185(8) 0.0012(6) -0.0042(7) -0.0043(6)
C18 0.0247(8) 0.0205(8) 0.0188(8) -0.0044(6) -0.0036(6) -0.0002(6)
C19 0.0266(9) 0.0145(8) 0.0232(8) -0.0013(6) -0.0072(7) -0.0023(6)
C20 0.0244(8) 0.0185(8) 0.0211(8) -0.0053(6) -0.0050(7) -0.0011(6)
C21 0.0258(8) 0.0197(8) 0.0198(8) -0.0040(6) -0.0040(7) -0.0001(6)
C22 0.0261(9) 0.0146(8) 0.0231(8) -0.0001(6) -0.0058(7) -0.0044(6)
C23 0.0267(9) 0.0142(8) 0.0232(9) -0.0014(6) -0.0041(7) -0.0019(6)
C24 0.0244(8) 0.0185(8) 0.0218(8) -0.0045(6) -0.0035(7) 0.0005(6)
C25 0.0243(8) 0.0193(8) 0.0222(9) -0.0005(7) -0.0049(7) -0.0024(6)
N1 0.0327(9) 0.0392(9) 0.0333(9) -0.0157(7) -0.0096(7) 0.0046(7)
C1 0.0447(13) 0.0698(17) 0.0745(18) -0.0385(14) -0.0324(13) 0.0122(11)
C4 0.081(2) 0.227(6) 0.0450(18) 0.041(2) -0.0190(16) -0.039(3)
C2 0.0392(12) 0.0662(16) 0.0699(16) -0.0375(13) -0.0161(11) 0.0158(11)
C3 0.0502(15) 0.0607(18) 0.156(3) -0.063(2) -0.0264(18) 0.0091(13)

loop_
_atom_type_symbol
_atom_type_description
_atom_type_scat_dispersion_real
_atom_type_scat_dispersion_imag
_atom_type_scat_source
C C 0.0181 0.0091 'International Tables Vol C Tables 4.2.6.8 and 6.1.1.4'
H H 0.0000 0.0000 'International Tables Vol C Tables 4.2.6.8 and 6.1.1.4'
Cl Cl 0.3639 0.7018 'International Tables Vol C Tables 4.2.6.8 and 6.1.1.4'
N N 0.0311 0.0180 'International Tables Vol C Tables 4.2.6.8 and 6.1.1.4'
O O 0.0492 0.0322 'International Tables Vol C Tables 4.2.6.8 and 6.1.1.4'

loop_
_geom_angle_atom_site_label_1
_geom_angle_atom_site_label_2
_geom_angle_atom_site_label_3
_geom_angle
C16 O1 H1 113.7(18)
C25 O2 H2 127.8
C20 O3 H3 113.5(16)
C14 O4 H4 123.0
C15 O5 H5 105.6(16)
C17 O6 H6 106.6(17)
C24 O7 H7 110.3(17)
C19 O8 H8 111.9(17)
C25 O9 H9 113.3
C14 O10 H10 114.1
H11A O11 H11B 106(2)
C21 C12 C22 120.07(15)
C21 C12 C25 119.28(15)
C22 C12 C25 120.65(15)
C18 C13 C23 120.68(15)
C18 C13 C14 118.87(15)
C23 C13 C14 120.43(14)
O4 C14 O10 122.32(15)
O4 C14 C13 120.17(15)
O10 C14 C13 117.51(15)
O5 C15 C24 118.18(15)
O5 C15 C16 122.44(14)
C24 C15 C16 119.38(15)
O1 C16 C18 123.30(15)
O1 C16 C15 116.18(14)
C18 C16 C15 120.52(15)
O6 C17 C19 122.32(14)
O6 C17 C20 118.21(15)
C19 C17 C20 119.45(14)
C16 C18 C13 119.62(15)
C16 C18 H18 120.2
C13 C18 H18 120.2
C21 C19 O8 122.74(15)
C21 C19 C17 120.88(15)
O8 C19 C17 116.38(14)
O3 C20 C22 119.62(14)
O3 C20 C17 120.43(14)
C22 C20 C17 119.95(15)
C19 C21 C12 119.50(15)
C19 C21 H21 120.3
C12 C21 H21 120.3
C20 C22 C12 120.13(15)
C20 C22 H22 119.9
C12 C22 H22 119.9
C24 C23 C13 119.34(15)
C24 C23 H23 120.3
C13 C23 H23 120.3
O7 C24 C23 123.53(15)
O7 C24 C15 115.99(14)
C23 C24 C15 120.46(15)
O2 C25 O9 122.20(15)
O2 C25 C12 120.92(15)
O9 C25 C12 116.88(15)
C4 N1 C1 109.8(2)
C4 N1 C2 111.3(2)
C1 N1 C2 110.15(17)
C4 N1 C3 111.3(3)
C1 N1 C3 107.50(19)
C2 N1 C3 106.77(18)

loop_
_geom_bond_atom_site_label_1
_geom_bond_atom_site_label_2
_geom_bond_distance
O1 C16 1.369(2)
O1 H1 0.83(3)
O2 C25 1.254(2)
O2 H2 0.8142
O3 C20 1.366(2)
O3 H3 0.846(16)
O4 C14 1.253(2)
O4 H4 0.8647
O5 C15 1.355(2)
O5 H5 0.827(16)
O6 C17 1.353(2)
O6 H6 0.82(3)
O7 C24 1.371(2)
O7 H7 0.80(3)
O8 C19 1.380(2)
O8 H8 0.846(16)
O9 C25 1.292(2)
O9 H9 0.8745
O10 C14 1.284(2)
O10 H10 0.8531
O11 H11A 0.850(17)
O11 H11B 0.850(16)
C12 C21 1.393(2)
C12 C22 1.395(2)
C12 C25 1.467(2)
C13 C18 1.389(2)
C13 C23 1.394(2)
C13 C14 1.469(2)
C15 C24 1.395(2)
C15 C16 1.396(2)
C16 C18 1.376(2)
C17 C19 1.392(2)
C17 C20 1.397(2)
C18 H18 0.9500
C19 C21 1.373(2)
C20 C22 1.377(2)
C21 H21 0.9500
C22 H22 0.9500
C23 C24 1.381(2)
C23 H23 0.9500
N1 C4 1.450(3)
N1 C1 1.483(3)
N1 C2 1.490(3)
N1 C3 1.491(3)
C1 H1A 0.9800
C1 H1B 0.9800
C1 H1C 0.9800
C4 H4A 0.9800
C4 H4B 0.9800
C4 H4C 0.9800
C2 H2A 0.9800
C2 H2B 0.9800
C2 H2C 0.9800
C3 H3A 0.9800
C3 H3B 0.9800
C3 H3C 0.9800

loop_
_geom_hbond_atom_site_label_D
_geom_hbond_atom_site_label_H
_geom_hbond_atom_site_label_A
_geom_hbond_distance_DH
_geom_hbond_distance_HA
_geom_hbond_distance_DA
_geom_hbond_angle_DHA
_geom_hbond_site_symmetry_A
O1 H1 Cl1 0.83(3) 2.27(3) 3.1017(14) 172(2) 2_547
O2 H2 O10 0.81 1.82 2.6281(17) 170.2 .
O3 H3 O11 0.846(16) 1.860(17) 2.6805(18) 163(2) 2_646
O4 H4 O9 0.86 1.73 2.5808(17) 166.9 .
O5 H5 O8 0.827(16) 2.05(2) 2.7297(16) 139(2) 1_446
O6 H6 O1 0.82(3) 2.10(3) 2.8042(17) 144(2) 1_664
O7 H7 O3 0.80(3) 1.95(3) 2.7417(18) 173(2) 1_456
O8 H8 Cl1 0.846(16) 2.188(17) 3.0265(14) 171(2) .
O9 H9 O4 0.87 1.71 2.5808(17) 174.3 .
O10 H10 O2 0.85 1.78 2.6281(17) 175.0 .
O11 H11A O7 0.850(17) 2.114(19) 2.913(2) 157(3) 1_654
C4 H4B O5 0.98 2.54 3.280(5) 132.2 2_448
